data_7009369
loop_
_publ_author_name
'B\"unzli, Jean-Claude G.'
'Charbonni\`ere, Lo\"ic J.'
'Ziessel, Raymond F.'

_publ_section_title
;
 Structural and photophysical properties of LnIII complexes with
 2,2'-bipyridine-6,6'-dicarboxylic acid: surprising formation of a
 H-bonded network of bimetallic entities&#x2020;
;
_journal_issue 12
_journal_name_full 'Journal of the Chemical Society, Dalton Transactions'
_journal_page_first 1917
_journal_paper_doi 10.1039/b000436g
_journal_year 2000
_chemical_formula_moiety 'C38 H36 N6 O19 Tb2'
_chemical_formula_sum 'C38 H36 N6 O19 Tb2'
_chemical_formula_weight 1198.59
_chemical_name_systematic ' ?'
_space_group_IT_number 14
_symmetry_cell_setting monoclinic
_symmetry_space_group_name_Hall '-P 2ybc'
_symmetry_space_group_name_H-M 'P 1 21/c 1'
_cell_angle_alpha 90
_cell_angle_beta 92.227(3)
_cell_angle_gamma 90
_cell_formula_units_Z 4
_cell_length_a 13.6780(5)
_cell_length_b 18.930(1)
_cell_length_c 15.8188(9)
_cell_measurement_temperature 173
_cell_volume 4092.8(4)
_computing_publication_material CIFGEN_IN_OpenMoleN_(_1997)
_computing_structure_refinement LSFM_OpenMoleN_(_1997)
_computing_structure_solution Direct_methods_(SIR,_Burla_et_al.,_1989)
_diffrn_ambient_temperature 173
_diffrn_measurement_details
;
  25474 reflections were collected using program Collect
 (Collect Software, Nonius, Delft (The Nederlands), 1997)
 The conditions were as follow : crystal to detector distance =  40. mm.
 Scan angle =  2.3 deg 1 scans of  104 sec per frame.
 Data collection was divided into  2 sets
 with the following starting angles and number of frames


 Set 1 Theta =  9.94 Omega =  180. Kappa =  0.00   76 frames
 Set 2 Theta = -7.63 Kappa =  -173. Phi   =  -40.   17 frames
 Friedel pairs were not averaged. Internal R = 0.03
;
_diffrn_measurement_device_type KappaCCD
_diffrn_measurement_method '\p scans'
_diffrn_radiation_monochromator graphite
_diffrn_radiation_type Mo-K\a
_diffrn_radiation_wavelength 0.71073
_diffrn_reflns_av_R_equivalents 0
_diffrn_reflns_av_sigmaI/netI 0.333
_diffrn_reflns_limit_h_max 17
_diffrn_reflns_limit_h_min 0
_diffrn_reflns_limit_k_max 27
_diffrn_reflns_limit_k_min -27
_diffrn_reflns_limit_l_max 22
_diffrn_reflns_limit_l_min -22
_diffrn_reflns_number 25474
_diffrn_reflns_theta_max 32.04
_diffrn_reflns_theta_min 2.5
_diffrn_source xray_tube
_diffrn_standards_decay_% 0
_exptl_absorpt_coefficient_mu 3.518
_exptl_absorpt_correction_type none
_exptl_crystal_colour colorless
_exptl_crystal_density_diffrn 1.95
_exptl_crystal_density_method none
_exptl_crystal_description prism
_exptl_crystal_F_000 2352
_exptl_crystal_size_max 0.20
_exptl_crystal_size_mid 0.20
_exptl_crystal_size_min 0.10
_refine_diff_density_max 2.020
_refine_diff_density_min -0.364
_refine_ls_extinction_method none
_refine_ls_goodness_of_fit_all 3.446
_refine_ls_goodness_of_fit_ref 1.041
_refine_ls_hydrogen_treatment noref
_refine_ls_matrix_type full
_refine_ls_number_constraints 0
_refine_ls_number_parameters 586
_refine_ls_number_reflns 15332
_refine_ls_number_restraints 0
_refine_ls_R_factor_all 0.057
_refine_ls_R_factor_gt 0.037
_refine_ls_shift/esd_mean 0.000
_refine_ls_shift/su_max 0.003
_refine_ls_structure_factor_coef F
_refine_ls_weighting_details 'w = 4Fo^2^/(\s^2^(Fo^2^) + 0.0049 Fo^4^)'
_refine_ls_weighting_scheme calc
_refine_ls_wR_factor_all 0.175
_refine_ls_wR_factor_ref 0.053
_reflns_number_gt 15332
_reflns_number_total 20627
_reflns_threshold_expression >3.0\s(I)
_cod_data_source_file b000436g.txt
_cod_data_source_block st403
_cod_depositor_comments
;
The following automatic conversions were performed:

'_refine_ls_weighting_scheme' value '4Fo^2^/(\s^2^(Fo^2^) + 0.0049
Fo^4^)' was changed to 'calc'. New tag '_refine_ls_weighting_details'
was created. The value of the new tag was set to 'w =
4Fo^2^/(\s^2^(Fo^2^) + 0.0049 Fo^4^)'.

Automatic conversion script
Id: cif_fix_values 3143 2015-03-26 13:38:13Z robertas 
;
_cod_original_cell_volume 4092.8(6)
_cod_database_code 7009369

loop_
_symmetry_equiv_pos_as_xyz
x,y,z
-x,1/2+y,1/2-z
-x,-y,-z
+x,1/2-y,1/2+z

loop_
_atom_site_label
_atom_site_fract_x
_atom_site_fract_y
_atom_site_fract_z
_atom_site_U_iso_or_equiv
_atom_site_adp_type
_atom_site_calc_flag
_atom_site_calc_attached_atom
_atom_site_type_symbol
TB1 0.52379(1) -0.16921(1) 0.17101(1) 0.01871(7) Uani ? ? Tb
TB2 0.92525(1) -0.01098(1) 0.29994(1) 0.01884(7) Uani ? ? Tb
O1 0.4134(2) -0.0751(1) 0.1660(1) 0.031(1) Uani ? ? O
C1 0.3813(2) -0.0439(2) 0.0992(2) 0.030(2) Uani ? ? C
O2 0.3231(2) 0.0066(1) 0.0953(2) 0.041(1) Uani ? ? O
C2 0.4223(2) -0.0695(2) 0.0169(2) 0.026(2) Uani ? ? C
C3 0.3895(2) -0.0438(2) -0.0622(2) 0.033(2) Uani ? ? C
C4 0.4342(3) -0.0701(2) -0.1337(2) 0.036(2) Uani ? ? C
C5 0.5082(3) -0.1199(2) -0.1244(2) 0.030(2) Uani ? ? C
C6 0.5373(2) -0.1423(2) -0.0425(2) 0.024(1) Uani ? ? C
N1 0.4939(2) -0.1176(1) 0.0256(2) 0.025(1) Uani ? ? N
C7 0.6130(2) -0.1966(2) -0.0258(2) 0.023(1) Uani ? ? C
C8 0.6696(2) -0.2265(2) -0.0888(2) 0.030(2) Uani ? ? C
C9 0.7312(2) -0.2812(2) -0.0669(2) 0.036(2) Uani ? ? C
C10 0.7373(2) -0.3062(2) 0.0156(2) 0.033(2) Uani ? ? C
C11 0.6813(2) -0.2728(2) 0.0741(2) 0.026(2) Uani ? ? C
N2 0.6212(2) -0.2188(1) 0.0549(2) 0.021(1) Uani ? ? N
C12 0.6773(2) -0.2978(2) 0.1648(2) 0.032(2) Uani ? ? C
O3 0.6267(2) -0.2614(1) 0.2134(1) 0.033(1) Uani ? ? O
O4 0.7201(2) -0.3530(2) 0.1836(2) 0.061(2) Uani ? ? O
O5 0.4205(2) -0.2548(1) 0.1118(1) 0.027(1) Uani ? ? O
C13 0.3600(2) -0.2929(2) 0.1505(2) 0.024(1) Uani ? ? C
O6 0.3134(2) -0.3431(1) 0.1190(2) 0.034(1) Uani ? ? O
C14 0.3473(2) -0.2734(2) 0.2431(2) 0.022(1) Uani ? ? C
C15 0.2771(2) -0.3042(2) 0.2924(2) 0.027(2) Uani ? ? C
C16 0.2733(2) -0.2828(2) 0.3764(2) 0.030(2) Uani ? ? C
C17 0.3386(2) -0.2329(2) 0.4078(2) 0.029(2) Uani ? ? C
C18 0.4059(2) -0.2040(2) 0.3550(2) 0.023(1) Uani ? ? C
N3 0.4100(2) -0.2234(1) 0.2728(2) 0.022(1) Uani ? ? N
C19 0.4810(2) -0.1503(2) 0.3824(2) 0.022(1) Uani ? ? C
C20 0.4888(2) -0.1233(2) 0.4643(2) 0.025(2) Uani ? ? C
C21 0.5607(2) -0.0740(2) 0.4839(2) 0.028(2) Uani ? ? C
C22 0.6257(2) -0.0541(2) 0.4227(2) 0.028(2) Uani ? ? C
C23 0.6129(2) -0.0835(2) 0.3427(2) 0.022(1) Uani ? ? C
N4 0.5421(2) -0.1303(1) 0.3225(2) 0.021(1) Uani ? ? N
C24 0.6819(2) -0.0690(2) 0.2727(2) 0.022(1) Uani ? ? C
O7 0.6581(1) -0.0921(1) 0.1999(1) 0.025(1) Uani ? ? O
O8 0.7582(2) -0.0353(1) 0.2929(2) 0.030(1) Uani ? ? O
O9 0.9486(2) -0.0679(1) 0.4316(2) 0.035(1) Uani ? ? O
C25 0.9746(2) -0.1315(2) 0.4419(2) 0.028(2) Uani ? ? C
O10 1.0047(2) -0.1585(1) 0.5109(2) 0.038(1) Uani ? ? O
C26 0.9698(2) -0.1778(2) 0.3637(2) 0.023(1) Uani ? ? C
C27 0.9921(2) -0.2488(2) 0.3654(2) 0.030(2) Uani ? ? C
C28 0.9786(3) -0.2874(2) 0.2903(2) 0.035(2) Uani ? ? C
C29 0.9471(3) -0.2527(2) 0.2172(2) 0.031(2) Uani ? ? C
C30 0.9295(2) -0.1803(2) 0.2200(2) 0.022(1) Uani ? ? C
N5 0.9394(2) -0.1438(1) 0.2925(2) 0.021(1) Uani ? ? N
C31 0.9033(2) -0.1369(2) 0.1432(2) 0.021(1) Uani ? ? C
C32 0.8923(3) -0.1654(2) 0.0623(2) 0.027(2) Uani ? ? C
C33 0.8752(3) -0.1205(2) -0.0051(2) 0.029(2) Uani ? ? C
C34 0.8713(2) -0.0482(2) 0.0089(2) 0.027(2) Uani ? ? C
C35 0.8836(2) -0.0239(2) 0.0912(2) 0.022(1) Uani ? ? C
N6 0.8977(2) -0.0673(1) 0.1573(2) 0.020(1) Uani ? ? N
C36 0.8854(2) 0.0543(2) 0.1130(2) 0.023(1) Uani ? ? C
O11 0.8945(2) 0.0687(1) 0.1919(1) 0.027(1) Uani ? ? O
O12 0.8785(2) 0.0985(1) 0.0559(2) 0.033(1) Uani ? ? O
O13 1.0797(2) -0.0328(1) 0.2420(2) 0.030(1) Uani ? ? O
O14 1.0515(2) 0.0626(2) 0.3638(2) 0.042(1) Uani ? ? O
O15 0.8547(2) 0.0831(1) 0.3819(2) 0.039(1) Uani ? ? O
O16 0.1912(2) 0.0729(2) 0.1910(2) 0.039(1) Uani ? ? O
O17 0.4027(2) 0.0189(2) 0.3060(2) 0.061(2) Uani ? ? O
C37 0.8263(3) 0.1805(3) -0.1224(3) 0.066(3) Uani ? ? C
O18 0.8800(2) 0.1187(1) -0.1117(2) 0.037(1) Uani ? ? O
C38 1.2246(3) -0.0684(3) 0.4139(3) 0.068(3) Uani ? ? C
O19 1.2267(3) 0.0042(2) 0.4072(3) 0.082(2) Uani ? ? O
H1 0.3386 -0.0098 -0.0671 0.0433 Uiso calc C3 H
H2 0.4139 -0.0538 -0.1884 0.0483 Uiso calc C4 H
H3 0.5387 -0.1386 -0.1725 0.0408 Uiso calc C5 H
H4 0.6653 -0.2092 -0.1452 0.0401 Uiso calc C8 H
H5 0.7701 -0.3022 -0.1085 0.0474 Uiso calc C9 H
H6 0.7785 -0.3448 0.0311 0.0440 Uiso calc C10 H
H7 0.2331 -0.3386 0.2696 0.0349 Uiso calc C15 H
H8 0.2259 -0.3025 0.4120 0.0395 Uiso calc C16 H
H9 0.3372 -0.2185 0.4653 0.0391 Uiso calc C17 H
H10 0.4454 -0.1386 0.5060 0.0345 Uiso calc C20 H
H11 0.5656 -0.0538 0.5389 0.0379 Uiso calc C21 H
H12 0.6772 -0.0217 0.4353 0.0360 Uiso calc C22 H
H13 1.0159 -0.2709 0.4160 0.0391 Uiso calc C27 H
H14 0.9908 -0.3368 0.2896 0.0480 Uiso calc C28 H
H15 0.9377 -0.2779 0.1656 0.0423 Uiso calc C29 H
H16 0.8965 -0.2150 0.0538 0.0360 Uiso calc C32 H
H17 0.8661 -0.1389 -0.0607 0.0397 Uiso calc C33 H
H18 0.8605 -0.0162 -0.0368 0.0356 Uiso calc C34 H

loop_
_atom_site_aniso_label
_atom_site_aniso_U_11
_atom_site_aniso_U_22
_atom_site_aniso_U_33
_atom_site_aniso_U_12
_atom_site_aniso_U_13
_atom_site_aniso_U_23
_atom_site_aniso_type_symbol
TB1 0.02070(7) 0.02156(6) 0.01467(6) -0.00281(5) 0.00069(6) 0.00013(5) Tb
TB2 0.01843(7) 0.01927(6) 0.01884(6) -0.00126(5) 0.00039(6) -0.00448(5) Tb
O1 0.033(1) 0.030(1) 0.029(1) 0.005(1) 0.004(1) -0.000(1) O
C1 0.026(2) 0.029(2) 0.035(2) -0.001(1) -0.001(1) -0.001(1) C
O2 0.036(1) 0.038(1) 0.049(2) 0.013(1) -0.002(1) 0.003(1) O
C2 0.025(2) 0.025(1) 0.029(2) -0.004(1) -0.005(1) 0.003(1) C
C3 0.030(2) 0.031(2) 0.038(2) -0.004(1) -0.010(1) 0.011(1) C
C4 0.046(2) 0.038(2) 0.027(2) -0.008(2) -0.013(1) 0.012(1) C
C5 0.037(2) 0.036(2) 0.021(1) -0.004(2) -0.001(1) 0.006(1) C
C6 0.026(2) 0.030(2) 0.017(1) -0.005(1) 0.001(1) 0.004(1) C
N1 0.027(1) 0.025(1) 0.021(1) -0.004(1) -0.003(1) 0.002(1) N
C7 0.025(2) 0.027(1) 0.019(1) -0.007(1) 0.002(1) -0.002(1) C
C8 0.034(2) 0.039(2) 0.020(1) -0.006(2) 0.003(1) -0.006(1) C
C9 0.030(2) 0.045(2) 0.035(2) -0.005(2) 0.009(1) -0.016(2) C
C10 0.028(2) 0.034(2) 0.040(2) 0.002(2) 0.001(2) -0.007(2) C
C11 0.023(2) 0.026(1) 0.029(2) -0.002(1) -0.002(1) -0.000(1) C
N2 0.018(1) 0.027(1) 0.020(1) -0.002(1) 0.001(1) 0.000(1) N
C12 0.033(2) 0.031(2) 0.032(2) 0.004(2) -0.004(1) 0.007(1) C
O3 0.043(1) 0.037(1) 0.023(1) 0.010(1) 0.000(1) 0.006(1) O
O4 0.085(2) 0.056(2) 0.049(2) 0.041(1) 0.003(2) 0.012(1) O
O5 0.030(1) 0.037(1) 0.017(1) -0.011(1) 0.0024(9) -0.002(1) O
C13 0.024(2) 0.027(2) 0.022(1) -0.002(1) 0.001(1) -0.000(1) C
O6 0.034(1) 0.039(1) 0.030(1) -0.016(1) 0.004(1) -0.009(1) O
C14 0.019(1) 0.028(1) 0.021(1) -0.002(1) 0.001(1) 0.000(1) C
C15 0.027(2) 0.028(1) 0.026(2) -0.007(1) 0.004(1) 0.003(1) C
C16 0.034(2) 0.030(2) 0.027(2) -0.003(1) 0.006(1) 0.001(1) C
C17 0.035(2) 0.036(2) 0.020(1) -0.002(2) 0.007(1) 0.002(1) C
C18 0.024(2) 0.026(1) 0.019(1) -0.002(1) 0.003(1) 0.001(1) C
N3 0.023(1) 0.024(1) 0.019(1) -0.002(1) 0.002(1) 0.001(1) N
C19 0.021(2) 0.029(1) 0.018(1) 0.000(1) 0.000(1) 0.000(1) C
C20 0.030(2) 0.035(2) 0.015(1) 0.005(1) 0.002(1) -0.002(1) C
C21 0.033(2) 0.033(2) 0.020(1) 0.004(1) -0.003(1) -0.004(1) C
C22 0.026(2) 0.029(2) 0.028(2) -0.002(1) -0.001(1) -0.006(1) C
C23 0.022(1) 0.023(1) 0.021(1) -0.000(1) -0.002(1) -0.000(1) C
N4 0.020(1) 0.025(1) 0.018(1) 0.000(1) 0.000(1) 0.002(1) N
C24 0.017(1) 0.022(1) 0.029(2) -0.000(1) 0.000(1) 0.001(1) C
O7 0.024(1) 0.034(1) 0.019(1) -0.008(1) 0.0002(9) -0.0018(9) O
O8 0.022(1) 0.036(1) 0.032(1) -0.006(1) 0.0017(9) -0.008(1) O
O9 0.057(2) 0.029(1) 0.026(1) -0.001(1) -0.001(1) -0.006(1) O
C25 0.033(2) 0.031(2) 0.022(1) -0.006(1) 0.002(1) 0.001(1) C
O10 0.057(2) 0.040(1) 0.024(1) -0.004(1) -0.009(1) 0.004(1) O
C26 0.026(2) 0.023(1) 0.022(1) -0.001(1) 0.001(1) -0.000(1) C
C27 0.032(2) 0.028(2) 0.030(2) 0.002(1) 0.002(1) 0.003(1) C
C28 0.051(2) 0.023(2) 0.037(2) 0.007(2) 0.002(2) -0.002(1) C
C29 0.046(2) 0.023(1) 0.027(2) 0.004(2) -0.003(1) -0.004(1) C
C30 0.027(2) 0.020(1) 0.021(1) -0.001(1) 0.002(1) -0.003(1) C
N5 0.024(1) 0.020(1) 0.020(1) -0.001(1) 0.001(1) -0.003(1) N
C31 0.021(1) 0.019(1) 0.023(1) -0.003(1) 0.001(1) -0.004(1) C
C32 0.035(2) 0.023(1) 0.025(2) -0.003(1) -0.001(1) -0.008(1) C
C33 0.041(2) 0.030(2) 0.020(1) -0.002(2) -0.002(1) -0.004(1) C
C34 0.030(2) 0.033(2) 0.019(1) 0.001(1) -0.001(1) -0.004(1) C
C35 0.018(1) 0.024(1) 0.025(1) 0.001(1) -0.003(1) -0.003(1) C
N6 0.020(1) 0.021(1) 0.019(1) 0.001(1) -0.001(1) -0.003(1) N
C36 0.023(2) 0.024(1) 0.024(1) 0.002(1) 0.002(1) -0.002(1) C
O11 0.037(1) 0.023(1) 0.023(1) -0.001(1) 0.0008(9) -0.0047(9) O
O12 0.055(1) 0.027(1) 0.024(1) 0.008(1) 0.002(1) 0.001(1) O
O13 0.021(1) 0.038(1) 0.032(1) -0.000(1) 0.0029(9) -0.011(1) O
O14 0.028(1) 0.055(2) 0.048(1) -0.009(1) 0.007(1) -0.028(1) O
O15 0.033(1) 0.043(1) 0.040(1) 0.012(1) -0.005(1) -0.021(1) O
O16 0.044(1) 0.045(1) 0.029(1) -0.009(1) 0.001(1) -0.004(1) O
O17 0.082(2) 0.072(2) 0.038(2) 0.020(2) -0.007(2) -0.009(2) O
C37 0.064(3) 0.066(3) 0.067(3) 0.037(2) 0.016(2) 0.020(2) C
O18 0.040(1) 0.042(1) 0.029(1) 0.012(1) 0.001(1) -0.005(1) O
C38 0.072(3) 0.068(3) 0.065(3) 0.009(3) -0.012(2) 0.021(3) C
O19 0.073(2) 0.080(3) 0.094(3) 0.002(2) -0.043(2) -0.003(2) O

loop_
_atom_type_symbol
_atom_type_description
_atom_type_scat_dispersion_real
_atom_type_scat_dispersion_imag
_atom_type_scat_source
C ? 0.002 0.002 International_Tables_Vol_IV_Table_2.3.1
H ? 0.000 0.000 International_Tables_Vol_IV_Table_2.3.1
N ? 0.004 0.003 International_Tables_Vol_IV_Table_2.3.1
O ? 0.008 0.006 International_Tables_Vol_IV_Table_2.3.1
Tb ? -0.591 4.151 International_Tables_Vol_IV_Table_2.3.1

loop_
_geom_angle_atom_site_label_1
_geom_angle_atom_site_label_2
_geom_angle_atom_site_label_3
_geom_angle
_geom_angle_site_symmetry_1
_geom_angle_site_symmetry_2
_geom_angle_site_symmetry_3
_geom_angle_publ_flag
O1 TB1 N1 65.87(9) . . . ?
O1 TB1 N2 128.72(9) . . . ?
O1 TB1 O3 165.08(9) . . . ?
O1 TB1 O5 97.84(9) . . . ?
O1 TB1 N3 85.25(9) . . . ?
O1 TB1 N4 81.29(9) . . . ?
O1 TB1 O7 91.82(9) . . . ?
N1 TB1 N2 62.97(9) . . . ?
N1 TB1 O3 129.03(9) . . . ?
N1 TB1 O5 80.05(9) . . . ?
N1 TB1 N3 131.59(9) . . . ?
N1 TB1 N4 139.91(9) . . . ?
N1 TB1 O7 92.00(8) . . . ?
N2 TB1 O3 66.11(9) . . . ?
N2 TB1 O5 76.97(8) . . . ?
N2 TB1 N3 133.08(9) . . . ?
N2 TB1 N4 141.01(8) . . . ?
N2 TB1 O7 86.66(8) . . . ?
O3 TB1 O5 86.8(1) . . . ?
O3 TB1 N3 83.76(9) . . . ?
O3 TB1 N4 84.74(9) . . . ?
O3 TB1 O7 87.17(9) . . . ?
O5 TB1 N3 65.79(8) . . . ?
O5 TB1 N4 128.76(8) . . . ?
O5 TB1 O7 163.62(8) . . . ?
N3 TB1 N4 63.08(9) . . . ?
N3 TB1 O7 128.55(8) . . . ?
N4 TB1 O7 65.70(8) . . . ?
O8 TB2 O9 92.93(9) . . . ?
O8 TB2 N5 82.95(9) . . . ?
O8 TB2 N6 76.11(8) . . . ?
O8 TB2 O11 86.76(9) . . . ?
O8 TB2 O13 146.52(8) . . . ?
O8 TB2 O14 145.11(9) . . . ?
O8 TB2 O15 76.19(9) . . . ?
O9 TB2 N5 65.04(9) . . . ?
O9 TB2 N6 127.66(9) . . . ?
O9 TB2 O11 165.69(9) . . . ?
O9 TB2 O13 99.76(9) . . . ?
O9 TB2 O14 79.8(1) . . . ?
O9 TB2 O15 84.6(1) . . . ?
N5 TB2 N6 62.89(9) . . . ?
N5 TB2 O11 128.97(8) . . . ?
N5 TB2 O13 74.79(9) . . . ?
N5 TB2 O14 122.7(1) . . . ?
N5 TB2 O15 142.10(9) . . . ?
N6 TB2 O11 66.12(8) . . . ?
N6 TB2 O13 71.59(8) . . . ?
N6 TB2 O14 134.60(8) . . . ?
N6 TB2 O15 138.02(9) . . . ?
O11 TB2 O13 88.13(9) . . . ?
O11 TB2 O14 92.3(1) . . . ?
O11 TB2 O15 81.42(9) . . . ?
O13 TB2 O14 68.14(8) . . . ?
O13 TB2 O15 135.49(9) . . . ?
O14 TB2 O15 69.19(9) . . . ?
O1 C1 O2 126.8(4) . . . ?
O1 C1 C2 115.8(3) . . . ?
O2 C1 C2 117.4(3) . . . ?
C1 C2 C3 122.6(3) . . . ?
C1 C2 N1 115.0(3) . . . ?
C3 C2 N1 122.3(3) . . . ?
C2 C3 C4 117.7(3) . . . ?
C3 C4 C5 119.8(3) . . . ?
C4 C5 C6 118.8(3) . . . ?
C5 C6 N1 121.3(3) . . . ?
C5 C6 C7 123.2(3) . . . ?
N1 C6 C7 115.5(3) . . . ?
C2 N1 C6 120.1(3) . . . ?
C6 C7 C8 123.7(3) . . . ?
C6 C7 N2 114.9(3) . . . ?
C8 C7 N2 121.4(3) . . . ?
C7 C8 C9 118.3(3) . . . ?
C8 C9 C10 120.6(3) . . . ?
C9 C10 C11 117.5(4) . . . ?
C10 C11 N2 123.4(3) . . . ?
C10 C11 C12 122.4(3) . . . ?
N2 C11 C12 114.1(3) . . . ?
C7 N2 C11 118.7(3) . . . ?
C11 C12 O3 116.7(3) . . . ?
C11 C12 O4 117.4(4) . . . ?
O3 C12 O4 125.8(4) . . . ?
O5 C13 O6 125.1(3) . . . ?
O5 C13 C14 115.1(3) . . . ?
O6 C13 C14 119.8(3) . . . ?
C13 C14 C15 123.0(3) . . . ?
C13 C14 N3 114.2(3) . . . ?
C15 C14 N3 122.8(3) . . . ?
C14 C15 C16 117.9(3) . . . ?
C15 C16 C17 119.7(3) . . . ?
C16 C17 C18 119.4(3) . . . ?
C17 C18 N3 121.9(3) . . . ?
C17 C18 C19 124.1(3) . . . ?
N3 C18 C19 114.1(3) . . . ?
C14 N3 C18 118.4(3) . . . ?
C18 C19 C20 123.0(3) . . . ?
C18 C19 N4 115.2(3) . . . ?
C20 C19 N4 121.8(3) . . . ?
C19 C20 C21 119.0(3) . . . ?
C20 C21 C22 119.6(3) . . . ?
C21 C22 C23 117.7(3) . . . ?
C22 C23 N4 123.1(3) . . . ?
C22 C23 C24 122.4(3) . . . ?
N4 C23 C24 114.4(3) . . . ?
C19 N4 C23 118.8(3) . . . ?
C23 C24 O7 117.4(3) . . . ?
C23 C24 O8 116.4(3) . . . ?
O7 C24 O8 126.2(3) . . . ?
O9 C25 O10 125.3(3) . . . ?
O9 C25 C26 116.3(3) . . . ?
O10 C25 C26 118.3(3) . . . ?
C25 C26 C27 123.1(3) . . . ?
C25 C26 N5 114.0(3) . . . ?
C27 C26 N5 122.8(3) . . . ?
C26 C27 C28 118.1(3) . . . ?
C27 C28 C29 119.1(3) . . . ?
C28 C29 C30 119.3(3) . . . ?
C29 C30 N5 121.6(3) . . . ?
C29 C30 C31 123.3(3) . . . ?
N5 C30 C31 115.1(3) . . . ?
C26 N5 C30 119.0(3) . . . ?
C30 C31 C32 123.1(3) . . . ?
C30 C31 N6 114.7(3) . . . ?
C32 C31 N6 122.0(3) . . . ?
C31 C32 C33 118.8(3) . . . ?
C32 C33 C34 119.4(3) . . . ?
C33 C34 C35 118.3(3) . . . ?
C34 C35 N6 122.6(3) . . . ?
C34 C35 C36 122.5(3) . . . ?
N6 C35 C36 114.8(3) . . . ?
C31 N6 C35 118.8(3) . . . ?
C35 C36 O11 115.4(3) . . . ?
C35 C36 O12 119.6(3) . . . ?
O11 C36 O12 125.0(3) . . . ?

loop_
_geom_bond_atom_site_label_1
_geom_bond_atom_site_label_2
_geom_bond_distance
_geom_bond_site_symmetry_1
_geom_bond_site_symmetry_2
_geom_bond_publ_flag
TB1 O1 2.334(2) . . ?
TB1 N1 2.518(3) . . ?
TB1 N2 2.494(3) . . ?
TB1 O3 2.324(3) . . ?
TB1 O5 2.324(2) . . ?
TB1 N3 2.503(3) . . ?
TB1 N4 2.511(3) . . ?
TB1 O7 2.377(2) . . ?
TB2 O8 2.329(2) . . ?
TB2 O9 2.355(3) . . ?
TB2 N5 2.524(3) . . ?
TB2 N6 2.511(3) . . ?
TB2 O11 2.306(2) . . ?
TB2 O13 2.372(2) . . ?
TB2 O14 2.410(3) . . ?
TB2 O15 2.425(2) . . ?
O1 C1 1.273(4) . . ?
C1 O2 1.242(4) . . ?
C1 C2 1.518(5) . . ?
C2 C3 1.400(5) . . ?
C2 N1 1.339(4) . . ?
C3 C4 1.398(6) . . ?
C4 C5 1.388(5) . . ?
C5 C6 1.405(4) . . ?
C6 N1 1.335(4) . . ?
C6 C7 1.475(5) . . ?
C7 C8 1.405(5) . . ?
C7 N2 1.344(4) . . ?
C8 C9 1.372(6) . . ?
C9 C10 1.386(6) . . ?
C10 C11 1.377(5) . . ?
C11 N2 1.339(4) . . ?
C11 C12 1.514(5) . . ?
C12 O3 1.259(5) . . ?
C12 O4 1.228(5) . . ?
O5 C13 1.273(4) . . ?
C13 O6 1.238(4) . . ?
C13 C14 1.527(4) . . ?
C14 C15 1.389(4) . . ?
C14 N3 1.350(4) . . ?
C15 C16 1.392(5) . . ?
C16 C17 1.380(5) . . ?
C17 C18 1.379(5) . . ?
C18 N3 1.354(4) . . ?
C18 C19 1.499(5) . . ?
C19 C20 1.392(4) . . ?
C19 N4 1.341(4) . . ?
C20 C21 1.382(5) . . ?
C21 C22 1.392(5) . . ?
C22 C23 1.388(5) . . ?
C23 N4 1.342(4) . . ?
C23 C24 1.508(4) . . ?
C24 O7 1.262(4) . . ?
C24 O8 1.255(4) . . ?
O9 C25 1.264(4) . . ?
C25 O10 1.259(4) . . ?
C25 C26 1.515(5) . . ?
C26 C27 1.377(5) . . ?
C26 N5 1.350(4) . . ?
C27 C28 1.402(5) . . ?
C28 C29 1.385(5) . . ?
C29 C30 1.392(5) . . ?
C30 N5 1.341(4) . . ?
C30 C31 1.499(5) . . ?
C31 C32 1.391(4) . . ?
C31 N6 1.339(4) . . ?
C32 C33 1.376(5) . . ?
C33 C34 1.389(5) . . ?
C34 C35 1.384(4) . . ?
C35 N6 1.338(4) . . ?
C35 C36 1.520(5) . . ?
C36 O11 1.280(4) . . ?
C36 O12 1.232(4) . . ?
C37 O18 1.389(5) . . ?
C38 O19 1.377(7) . . ?

loop_
_geom_contact_atom_site_label_1
_geom_contact_atom_site_label_2
_geom_contact_distance
_geom_contact_site_symmetry_1
_geom_contact_site_symmetry_2
_geom_contact_publ_flag
? ? ? ? ? ?
